data_7057211
loop_
_publ_author_name
'Hlinov\'a, Veronika'
'Jaro\<s, Adam'
'David, Tom\'a\<s'
'C\'isa\<rov\'a, Ivana'
'Kotek, Jan'
'Kub\'i\<cek, Vojt\<ech'
'Hermann, Petr'

_publ_section_title
;
 Complexes of phosphonate and phosphinate derivatives of dipicolylamine
;
_journal_issue 10
_journal_name_full 'New Journal of Chemistry'
_journal_page_first 7713
_journal_paper_doi 10.1039/C8NJ00100F
_journal_volume 42
_journal_year 2018
_chemical_formula_moiety 'C15 H20 N4 Ni O5 P2 S, H2 O'
_chemical_formula_sum 'C15 H22 N4 Ni O6 P2 S'
_chemical_formula_weight 507.07
_space_group_crystal_system monoclinic
_space_group_IT_number 15
_space_group_name_Hall '-C 2yc'
_space_group_name_H-M_alt 'C 1 2/c 1'
_symmetry_space_group_name_Hall '-C 2yc'
_symmetry_space_group_name_H-M 'C 1 2/c 1'
_atom_sites_solution_hydrogens mixed
_audit_creation_method SHELXL-2014/7
_audit_update_record
;
2018-01-07 deposited with the CCDC.
2018-03-26 downloaded from the CCDC.
;
_cell_angle_alpha 90
_cell_angle_beta 90.348(2)
_cell_angle_gamma 90
_cell_formula_units_Z 8
_cell_length_a 20.2640(9)
_cell_length_b 13.5918(6)
_cell_length_c 14.8142(6)
_cell_measurement_reflns_used 9528
_cell_measurement_temperature 150(2)
_cell_measurement_theta_max 27.4875
_cell_measurement_theta_min 2.2722
_cell_volume 4080.1(3)
_computing_cell_refinement 'SAINT V8.37A (Bruker AXS Inc., 2015)'
_computing_data_collection 'Bruker Instrument Service v2016.1.0.1'
_computing_data_reduction 'SAINT V8.37A (Bruker AXS Inc., 2015)'
_computing_structure_refinement 'SHELXL-2014/7 (Sheldrick, 2014)'
_computing_structure_solution 'XT, VERSION 2014/5'
_diffrn_ambient_temperature 150(2)
_diffrn_detector_area_resol_mean 10.4167
_diffrn_measured_fraction_theta_full 0.999
_diffrn_measured_fraction_theta_max 1.000
_diffrn_measurement_device_type 'Bruker D8 VENTURE Kappa Duo PHOTON 100 CMOS'
_diffrn_measurement_method '\f and \w scans'
_diffrn_radiation_monochromator 'Quazar Mo multilayer optic'
_diffrn_radiation_type MoK\a
_diffrn_radiation_wavelength 0.71073
_diffrn_reflns_av_R_equivalents 0.0300
_diffrn_reflns_av_unetI/netI 0.0132
_diffrn_reflns_Laue_measured_fraction_full 0.999
_diffrn_reflns_Laue_measured_fraction_max 1.000
_diffrn_reflns_limit_h_max 26
_diffrn_reflns_limit_h_min -26
_diffrn_reflns_limit_k_max 17
_diffrn_reflns_limit_k_min -17
_diffrn_reflns_limit_l_max 19
_diffrn_reflns_limit_l_min -19
_diffrn_reflns_number 52717
_diffrn_reflns_point_group_measured_fraction_full 0.999
_diffrn_reflns_point_group_measured_fraction_max 1.000
_diffrn_reflns_theta_full 25.242
_diffrn_reflns_theta_max 27.521
_diffrn_reflns_theta_min 2.265
_diffrn_source 'I\mS micro-focus sealed tube'
_exptl_absorpt_coefficient_mu 1.251
_exptl_absorpt_correction_T_max 0.92
_exptl_absorpt_correction_T_min 0.74
_exptl_absorpt_correction_type numerical
_exptl_absorpt_process_details
;
SADABS-2016/2 - Bruker AXS area detector scaling and absorption correction
;
_exptl_crystal_colour blue
_exptl_crystal_density_diffrn 1.651
_exptl_crystal_description prism
_exptl_crystal_F_000 2096
_exptl_crystal_size_max 0.233
_exptl_crystal_size_mid 0.132
_exptl_crystal_size_min 0.064
_refine_diff_density_max 0.316
_refine_diff_density_min -0.469
_refine_diff_density_rms 0.060
_refine_ls_extinction_method none
_refine_ls_goodness_of_fit_ref 1.053
_refine_ls_hydrogen_treatment mixed
_refine_ls_matrix_type full
_refine_ls_number_parameters 286
_refine_ls_number_reflns 4696
_refine_ls_number_restraints 0
_refine_ls_restrained_S_all 1.053
_refine_ls_R_factor_all 0.0265
_refine_ls_R_factor_gt 0.0229
_refine_ls_shift/su_max 0.001
_refine_ls_shift/su_mean 0.000
_refine_ls_structure_factor_coef Fsqd
_refine_ls_weighting_details 'w=1/[\s^2^(Fo^2^)+(0.0282P)^2^+6.1114P] where P=(Fo^2^+2Fc^2^)/3'
_refine_ls_weighting_scheme calc
_refine_ls_wR_factor_gt 0.0584
_refine_ls_wR_factor_ref 0.0604
_reflns_Friedel_coverage 0.000
_reflns_number_gt 4296
_reflns_number_total 4696
_reflns_threshold_expression 'I > 2\s(I)'
_cod_data_source_file c8nj00100f2.cif
_cod_data_source_block nidpabpin
_cod_depositor_comments 'Adding full bibliography for 7057202--7057211.cif.'
_cod_database_code 7057211
_shelx_shelxl_version_number 2014/7
_shelx_space_group_comment
;
The symmetry employed for this shelxl refinement is uniquely defined
by the following loop, which should always be used as a source of
symmetry information in preference to the above space-group names.
They are only intended as comments.
;
_shelx_estimated_absorpt_t_min 0.759
_shelx_estimated_absorpt_t_max 0.924

loop_
_space_group_symop_operation_xyz
'x, y, z'
'-x, y, -z+1/2'
'x+1/2, y+1/2, z'
'-x+1/2, y+1/2, -z+1/2'
'-x, -y, -z'
'x, -y, z-1/2'
'-x+1/2, -y+1/2, -z'
'x+1/2, -y+1/2, z-1/2'

loop_
_atom_site_label
_atom_site_type_symbol
_atom_site_fract_x
_atom_site_fract_y
_atom_site_fract_z
_atom_site_U_iso_or_equiv
_atom_site_adp_type
_atom_site_occupancy
_atom_site_site_symmetry_order
_atom_site_calc_flag
_atom_site_refinement_flags_posn
_atom_site_refinement_flags_adp
Ni1 Ni 0.31918(2) 0.29425(2) 0.23760(2) 0.01288(6) Uani 1 1 d . .
N1T N 0.35445(7) 0.17894(10) 0.16650(9) 0.0231(3) Uani 1 1 d . .
C2T C 0.38867(8) 0.11368(11) 0.14787(10) 0.0194(3) Uani 1 1 d . .
S3T S 0.43500(2) 0.01992(3) 0.12279(4) 0.03696(12) Uani 1 1 d . .
O1C O 0.23940(6) 0.21260(9) 0.28196(9) 0.0221(2) Uani 1 1 d . .
H11C H 0.1994(12) 0.2240(17) 0.2702(15) 0.035(6) Uiso 1 1 d . .
H12C H 0.2422(12) 0.166(2) 0.3111(17) 0.044(7) Uiso 1 1 d . .
N1 N 0.28981(6) 0.41769(9) 0.31426(8) 0.0129(2) Uani 1 1 d . .
C2 C 0.22537(7) 0.45450(11) 0.28079(9) 0.0149(3) Uani 1 1 d . .
H21 H 0.2186 0.5229 0.3017 0.018 Uiso 1 1 calc R U
H22 H 0.1894 0.4134 0.3054 0.018 Uiso 1 1 calc R U
P3 P 0.22292(2) 0.45069(3) 0.15806(2) 0.01386(8) Uani 1 1 d . .
O31 O 0.25617(5) 0.35345(8) 0.13257(7) 0.0161(2) Uani 1 1 d . .
O32 O 0.25049(6) 0.54370(8) 0.11942(7) 0.0198(2) Uani 1 1 d . .
C4 C 0.13537(8) 0.44155(11) 0.13116(10) 0.0186(3) Uani 1 1 d . .
H41 H 0.1117 0.4922 0.1665 0.022 Uiso 1 1 calc R U
H42 H 0.1294 0.4580 0.0665 0.022 Uiso 1 1 calc R U
P5 P 0.09646(2) 0.32475(3) 0.15155(3) 0.02019(9) Uani 1 1 d . .
O51 O 0.10387(9) 0.25855(10) 0.06669(9) 0.0378(3) Uani 1 1 d . .
H51O H 0.1422(15) 0.230(2) 0.061(2) 0.062(9) Uiso 1 1 d . .
O52 O 0.11650(6) 0.27803(8) 0.23824(8) 0.0224(2) Uani 1 1 d . .
H51P H 0.0312(8) 0.3430(12) 0.1529(10) 0.006(4) Uiso 1 1 d . .
C10 C 0.28373(7) 0.38342(11) 0.40882(9) 0.0160(3) Uani 1 1 d . .
H101 H 0.2410 0.3492 0.4168 0.019 Uiso 1 1 calc R U
H102 H 0.2849 0.4405 0.4503 0.019 Uiso 1 1 calc R U
C11 C 0.33964(7) 0.31436(11) 0.43099(10) 0.0152(3) Uani 1 1 d . .
N12 N 0.36589(6) 0.26446(9) 0.36110(8) 0.0155(2) Uani 1 1 d . .
C13 C 0.41523(8) 0.20113(11) 0.37831(11) 0.0180(3) Uani 1 1 d . .
H131 H 0.4350 0.1675 0.3291 0.022 Uiso 1 1 calc R U
C14 C 0.43852(8) 0.18281(12) 0.46457(11) 0.0222(3) Uani 1 1 d . .
H141 H 0.4732 0.1369 0.4744 0.027 Uiso 1 1 calc R U
C15 C 0.41037(8) 0.23255(13) 0.53654(11) 0.0234(3) Uani 1 1 d . .
H151 H 0.4247 0.2201 0.5966 0.028 Uiso 1 1 calc R U
C16 C 0.36090(8) 0.30073(11) 0.51928(10) 0.0192(3) Uani 1 1 d . .
H161 H 0.3419 0.3374 0.5671 0.023 Uiso 1 1 calc R U
C20 C 0.34251(7) 0.49370(10) 0.30716(10) 0.0156(3) Uani 1 1 d . .
H201 H 0.3692 0.4930 0.3634 0.019 Uiso 1 1 calc R U
H202 H 0.3216 0.5593 0.3021 0.019 Uiso 1 1 calc R U
C21 C 0.38776(7) 0.47909(11) 0.22791(9) 0.0144(3) Uani 1 1 d . .
N22 N 0.39182(6) 0.38756(9) 0.19455(8) 0.0145(2) Uani 1 1 d . .
C23 C 0.43703(8) 0.36835(12) 0.13068(10) 0.0187(3) Uani 1 1 d . .
H231 H 0.4395 0.3038 0.1064 0.022 Uiso 1 1 calc R U
C24 C 0.47990(8) 0.43930(12) 0.09929(11) 0.0217(3) Uani 1 1 d . .
H241 H 0.5128 0.4231 0.0564 0.026 Uiso 1 1 calc R U
C25 C 0.47403(8) 0.53475(12) 0.13163(11) 0.0219(3) Uani 1 1 d . .
H251 H 0.5020 0.5853 0.1097 0.026 Uiso 1 1 calc R U
C26 C 0.42684(8) 0.55539(11) 0.19627(10) 0.0184(3) Uani 1 1 d . .
H261 H 0.4214 0.6204 0.2185 0.022 Uiso 1 1 calc R U
O1W O 0.21002(8) 0.15929(10) 0.04580(9) 0.0328(3) Uani 1 1 d . .
H11W H 0.2417(16) 0.179(2) 0.072(2) 0.070(10) Uiso 1 1 d . .
H12W H 0.2221(15) 0.151(2) -0.013(2) 0.075(9) Uiso 1 1 d . .

loop_
_atom_site_aniso_label
_atom_site_aniso_U_11
_atom_site_aniso_U_22
_atom_site_aniso_U_33
_atom_site_aniso_U_23
_atom_site_aniso_U_13
_atom_site_aniso_U_12
Ni1 0.01706(10) 0.00958(9) 0.01203(9) -0.00180(6) 0.00397(7) 0.00098(7)
N1T 0.0304(7) 0.0140(6) 0.0250(7) -0.0049(5) 0.0105(6) -0.0016(5)
C2T 0.0232(7) 0.0145(7) 0.0207(7) -0.0028(6) 0.0080(6) -0.0061(6)
S3T 0.0323(2) 0.0177(2) 0.0611(3) -0.0001(2) 0.0243(2) 0.00512(17)
O1C 0.0192(6) 0.0164(6) 0.0305(6) 0.0086(5) 0.0040(5) 0.0002(4)
N1 0.0153(6) 0.0119(5) 0.0115(5) -0.0010(4) 0.0017(4) 0.0023(4)
C2 0.0160(7) 0.0141(7) 0.0145(6) -0.0008(5) 0.0013(5) 0.0041(5)
P3 0.01786(18) 0.01174(17) 0.01200(16) -0.00005(13) 0.00087(13) 0.00029(13)
O31 0.0207(5) 0.0153(5) 0.0124(5) -0.0020(4) 0.0009(4) 0.0018(4)
O32 0.0263(6) 0.0151(5) 0.0178(5) 0.0015(4) 0.0023(4) -0.0034(4)
C4 0.0200(7) 0.0158(7) 0.0200(7) 0.0022(6) -0.0017(6) 0.0017(6)
P5 0.02062(19) 0.01624(19) 0.0237(2) -0.00016(15) -0.00350(15) -0.00166(15)
O51 0.0575(10) 0.0270(7) 0.0287(7) -0.0096(5) -0.0106(6) -0.0007(7)
O52 0.0235(6) 0.0191(6) 0.0245(6) 0.0039(4) 0.0019(4) -0.0017(4)
C10 0.0195(7) 0.0173(7) 0.0114(6) -0.0005(5) 0.0031(5) 0.0050(6)
C11 0.0169(7) 0.0145(7) 0.0143(6) 0.0007(5) 0.0037(5) 0.0008(5)
N12 0.0180(6) 0.0130(6) 0.0156(6) -0.0001(5) 0.0037(5) 0.0015(5)
C13 0.0191(7) 0.0129(7) 0.0219(7) 0.0000(5) 0.0043(6) 0.0026(5)
C14 0.0217(8) 0.0187(7) 0.0262(8) 0.0043(6) 0.0003(6) 0.0059(6)
C15 0.0257(8) 0.0267(8) 0.0178(7) 0.0044(6) -0.0015(6) 0.0041(7)
C16 0.0216(7) 0.0216(8) 0.0146(7) 0.0002(6) 0.0030(6) 0.0018(6)
C20 0.0182(7) 0.0120(6) 0.0165(6) -0.0033(5) 0.0021(5) -0.0003(5)
C21 0.0151(7) 0.0137(6) 0.0144(6) -0.0008(5) -0.0009(5) 0.0020(5)
N22 0.0164(6) 0.0129(6) 0.0143(5) -0.0010(4) 0.0027(5) 0.0015(5)
C23 0.0209(7) 0.0180(7) 0.0174(7) -0.0017(6) 0.0050(6) 0.0020(6)
C24 0.0198(7) 0.0257(8) 0.0197(7) -0.0001(6) 0.0066(6) 0.0000(6)
C25 0.0222(8) 0.0228(8) 0.0207(7) 0.0037(6) 0.0021(6) -0.0052(6)
C26 0.0209(7) 0.0155(7) 0.0188(7) -0.0006(6) -0.0014(6) -0.0009(6)
O1W 0.0527(9) 0.0274(7) 0.0184(6) -0.0043(5) 0.0092(6) -0.0128(6)

loop_
_atom_type_symbol
_atom_type_description
_atom_type_scat_dispersion_real
_atom_type_scat_dispersion_imag
_atom_type_scat_source
C C 0.0033 0.0016 'International Tables Vol C Tables 4.2.6.8 and 6.1.1.4'
H H 0.0000 0.0000 'International Tables Vol C Tables 4.2.6.8 and 6.1.1.4'
N N 0.0061 0.0033 'International Tables Vol C Tables 4.2.6.8 and 6.1.1.4'
O O 0.0106 0.0060 'International Tables Vol C Tables 4.2.6.8 and 6.1.1.4'
P P 0.1023 0.0942 'International Tables Vol C Tables 4.2.6.8 and 6.1.1.4'
S S 0.1246 0.1234 'International Tables Vol C Tables 4.2.6.8 and 6.1.1.4'
Ni Ni 0.3393 1.1124 'International Tables Vol C Tables 4.2.6.8 and 6.1.1.4'

loop_
_geom_angle_atom_site_label_1
_geom_angle_atom_site_label_2
_geom_angle_atom_site_label_3
_geom_angle
N1T Ni1 N22 93.48(5)
N1T Ni1 O1C 91.66(5)
N22 Ni1 O1C 174.04(5)
N1T Ni1 N12 98.39(5)
N22 Ni1 N12 94.01(5)
O1C Ni1 N12 88.21(5)
N1T Ni1 N1 175.65(5)
N22 Ni1 N1 83.17(5)
O1C Ni1 N1 91.83(5)
N12 Ni1 N1 79.13(5)
N1T Ni1 O31 97.04(5)
N22 Ni1 O31 88.16(4)
O1C Ni1 O31 88.23(5)
N12 Ni1 O31 164.25(4)
N1 Ni1 O31 85.66(4)
C2T N1T Ni1 158.51(14)
N1T C2T S3T 178.31(14)
Ni1 O1C H11C 126.0(15)
Ni1 O1C H12C 124.4(19)
H11C O1C H12C 110(2)
C2 N1 C10 110.14(11)
C2 N1 C20 111.90(11)
C10 N1 C20 110.38(11)
C2 N1 Ni1 109.81(8)
C10 N1 Ni1 106.48(8)
C20 N1 Ni1 107.95(8)
N1 C2 P3 110.09(9)
N1 C2 H21 109.6
P3 C2 H21 109.6
N1 C2 H22 109.6
P3 C2 H22 109.6
H21 C2 H22 108.2
O32 P3 O31 117.93(6)
O32 P3 C2 110.49(7)
O31 P3 C2 105.16(6)
O32 P3 C4 109.84(7)
O31 P3 C4 108.47(7)
C2 P3 C4 103.97(7)
P3 O31 Ni1 113.73(6)
P5 C4 P3 116.81(8)
P5 C4 H41 108.1
P3 C4 H41 108.1
P5 C4 H42 108.1
P3 C4 H42 108.1
H41 C4 H42 107.3
O52 P5 O51 115.10(8)
O52 P5 C4 113.84(7)
O51 P5 C4 109.30(8)
O52 P5 H51P 109.2(7)
O51 P5 H51P 102.6(7)
C4 P5 H51P 105.7(7)
P5 O51 H51O 115(2)
N1 C10 C11 109.59(11)
N1 C10 H101 109.8
C11 C10 H101 109.8
N1 C10 H102 109.8
C11 C10 H102 109.8
H101 C10 H102 108.2
N12 C11 C16 122.31(14)
N12 C11 C10 116.45(12)
C16 C11 C10 121.19(13)
C13 N12 C11 118.24(13)
C13 N12 Ni1 128.46(10)
C11 N12 Ni1 113.25(10)
N12 C13 C14 122.73(14)
N12 C13 H131 118.6
C14 C13 H131 118.6
C13 C14 C15 118.87(14)
C13 C14 H141 120.6
C15 C14 H141 120.6
C16 C15 C14 118.92(15)
C16 C15 H151 120.5
C14 C15 H151 120.5
C11 C16 C15 118.87(14)
C11 C16 H161 120.6
C15 C16 H161 120.6
N1 C20 C21 113.78(11)
N1 C20 H201 108.8
C21 C20 H201 108.8
N1 C20 H202 108.8
C21 C20 H202 108.8
H201 C20 H202 107.7
N22 C21 C26 122.15(13)
N22 C21 C20 116.62(12)
C26 C21 C20 121.04(13)
C21 N22 C23 118.83(13)
C21 N22 Ni1 114.45(9)
C23 N22 Ni1 126.31(10)
N22 C23 C24 122.24(14)
N22 C23 H231 118.9
C24 C23 H231 118.9
C23 C24 C25 118.76(14)
C23 C24 H241 120.6
C25 C24 H241 120.6
C26 C25 C24 119.24(14)
C26 C25 H251 120.4
C24 C25 H251 120.4
C25 C26 C21 118.65(14)
C25 C26 H261 120.7
C21 C26 H261 120.7
H11W O1W H12W 106(3)

loop_
_geom_bond_atom_site_label_1
_geom_bond_atom_site_label_2
_geom_bond_distance
Ni1 N1T 2.0213(13)
Ni1 N22 2.0477(12)
Ni1 O1C 2.0712(12)
Ni1 N12 2.0943(13)
Ni1 N1 2.1134(12)
Ni1 O31 2.1622(10)
N1T C2T 1.160(2)
C2T S3T 1.6272(16)
O1C H11C 0.84(3)
O1C H12C 0.77(3)
N1 C2 1.4811(18)
N1 C10 1.4821(17)
N1 C20 1.4900(18)
C2 P3 1.8193(14)
C2 H21 0.9900
C2 H22 0.9900
P3 O32 1.4972(11)
P3 O31 1.5318(11)
P3 C4 1.8201(16)
C4 P5 1.7990(16)
C4 H41 0.9900
C4 H42 0.9900
P5 O52 1.4870(12)
P5 O51 1.5540(14)
P5 H51P 1.346(15)
O51 H51O 0.87(3)
C10 C11 1.506(2)
C10 H101 0.9900
C10 H102 0.9900
C11 N12 1.3497(18)
C11 C16 1.387(2)
N12 C13 1.3426(19)
C13 C14 1.382(2)
C13 H131 0.9500
C14 C15 1.388(2)
C14 H141 0.9500
C15 C16 1.388(2)
C15 H151 0.9500
C16 H161 0.9500
C20 C21 1.5072(19)
C20 H201 0.9900
C20 H202 0.9900
C21 N22 1.3414(18)
C21 C26 1.388(2)
N22 C23 1.3466(18)
C23 C24 1.380(2)
C23 H231 0.9500
C24 C25 1.388(2)
C24 H241 0.9500
C25 C26 1.386(2)
C25 H251 0.9500
C26 H261 0.9500
O1W H11W 0.79(3)
O1W H12W 0.91(3)
